data_2208970
loop_
_publ_author_name
'Pera\<s\'inov\'a, Lucia'
'Svoboda, Ingrid'
'V\'egh, Daniel'
'Toma\<s Sol\<can'
'Ko\<z\'i\<sek, Jozef'

_publ_section_title
;
 1,2,4,5-Tetrafluoro-3,6-bis(nitromethyl)benzene
;
_journal_coeditor_code OM2009
_journal_issue 5
_journal_name_full 'Acta Crystallographica Section E'
_journal_page_first o1689
_journal_page_last o1690
_journal_paper_doi 10.1107/S1600536806011561
_journal_volume 62
_journal_year 2006
_chemical_formula_iupac 'C8 H4 F4 N2 O4'
_chemical_formula_moiety 'C8 H4 F4 N2 O4'
_chemical_formula_sum 'C8 H4 F4 N2 O4'
_chemical_formula_weight 268.13
_chemical_name_systematic
;
1,2,4,5-Tetrafluoro-3,6-bis(nitromethyl)benzene
;
_space_group_IT_number 15
_symmetry_cell_setting monoclinic
_symmetry_space_group_name_Hall '-C 2yc'
_symmetry_space_group_name_H-M 'C 1 2/c 1'
_atom_sites_solution_hydrogens geom
_atom_sites_solution_primary direct
_atom_sites_solution_secondary difmap
_audit_creation_method SHELXL-97
_cell_angle_alpha 90.00
_cell_angle_beta 118.62(3)
_cell_angle_gamma 90.00
_cell_formula_units_Z 4
_cell_length_a 17.570(4)
_cell_length_b 7.2870(15)
_cell_length_c 8.5746(17)
_cell_measurement_reflns_used 1596
_cell_measurement_temperature 299(2)
_cell_measurement_theta_max 25.4
_cell_measurement_theta_min 2.7
_cell_volume 963.7(4)
_computing_cell_refinement 'CrysAlis CCD'
_computing_data_collection 'CrysAlis CCD (Oxford Diffraction, 2001)'
_computing_data_reduction 'CrysAlis RED (Oxford Diffraction, 2005)'
_computing_molecular_graphics 'DIAMOND (Brandenburg, 1998)'
_computing_structure_refinement 'SHELXL97 (Sheldrick, 1997)'
_computing_structure_solution 'SHELXS97 (Sheldrick, 1997)'
_diffrn_ambient_temperature 299(2)
_diffrn_measured_fraction_theta_full 0.992
_diffrn_measured_fraction_theta_max 0.992
_diffrn_measurement_device_type 'Oxford Diffraction Xcalibur CCD'
_diffrn_measurement_method '\w and \f'
_diffrn_radiation_monochromator graphite
_diffrn_radiation_source 'fine-focus sealed tube'
_diffrn_radiation_type MoK\a
_diffrn_radiation_wavelength 0.71073
_diffrn_reflns_av_R_equivalents 0.0163
_diffrn_reflns_av_sigmaI/netI 0.0117
_diffrn_reflns_limit_h_max 21
_diffrn_reflns_limit_h_min -20
_diffrn_reflns_limit_k_max 9
_diffrn_reflns_limit_k_min -9
_diffrn_reflns_limit_l_max 8
_diffrn_reflns_limit_l_min -10
_diffrn_reflns_number 2981
_diffrn_reflns_theta_full 26.37
_diffrn_reflns_theta_max 26.37
_diffrn_reflns_theta_min 4.51
_diffrn_standards_decay_% 0
_diffrn_standards_number 0
_exptl_absorpt_coefficient_mu 0.195
_exptl_absorpt_correction_T_max 0.958
_exptl_absorpt_correction_T_min 0.877
_exptl_absorpt_correction_type analytical
_exptl_absorpt_process_details '(Clark & Reid, 1995)'
_exptl_crystal_colour colourless
_exptl_crystal_density_diffrn 1.848
_exptl_crystal_density_method 'not measured'
_exptl_crystal_description block
_exptl_crystal_F_000 536
_exptl_crystal_size_max 0.5
_exptl_crystal_size_mid 0.5
_exptl_crystal_size_min 0.32
_refine_diff_density_max 0.226
_refine_diff_density_min -0.199
_refine_ls_extinction_coef 0.047(4)
_refine_ls_extinction_expression Fc^*^=kFc[1+0.001xFc^2^\l^3^/sin(2\q)]^-1/4^
_refine_ls_extinction_method none
_refine_ls_goodness_of_fit_ref 1.053
_refine_ls_hydrogen_treatment constr
_refine_ls_matrix_type full
_refine_ls_number_parameters 85
_refine_ls_number_reflns 977
_refine_ls_number_restraints 0
_refine_ls_restrained_S_all 1.053
_refine_ls_R_factor_all 0.0440
_refine_ls_R_factor_gt 0.0376
_refine_ls_shift/su_max 0.001
_refine_ls_shift/su_mean 0.000
_refine_ls_structure_factor_coef Fsqd
_refine_ls_weighting_details 'calc w=1/[\s^2^(Fo^2^)+(0.0525P)^2^+0.7257P] where P=(Fo^2^+2Fc^2^)/3'
_refine_ls_weighting_scheme calc
_refine_ls_wR_factor_gt 0.0991
_refine_ls_wR_factor_ref 0.1064
_reflns_number_gt 825
_reflns_number_total 977
_reflns_threshold_expression I>2\s(I)
_cod_data_source_file om2009.cif
_cod_data_source_block I
_cod_original_sg_symbol_Hall -C_2yc
_cod_original_sg_symbol_H-M 'C 2/c'
_cod_database_code 2208970
_cod_database_fobs_code 2208970

loop_
_symmetry_equiv_pos_as_xyz
'x, y, z'
'-x, y, -z+1/2'
'x+1/2, y+1/2, z'
'-x+1/2, y+1/2, -z+1/2'
'-x, -y, -z'
'x, -y, z-1/2'
'-x+1/2, -y+1/2, -z'
'x+1/2, -y+1/2, z-1/2'

loop_
_atom_site_type_symbol
_atom_site_label
_atom_site_fract_x
_atom_site_fract_y
_atom_site_fract_z
_atom_site_U_iso_or_equiv
_atom_site_adp_type
_atom_site_calc_flag
_atom_site_refinement_flags
_atom_site_occupancy
F F1 1.02267(8) 0.15067(16) 0.42759(17) 0.0653(4) Uani d . 1
F F2 0.84544(7) 0.61604(18) 0.45685(18) 0.0683(4) Uani d . 1
N N1 0.84419(9) 0.1525(2) 0.5065(2) 0.0457(4) Uani d . 1
C C2 0.92949(10) 0.3768(2) 0.4354(2) 0.0424(4) Uani d . 1
C C3 0.92146(11) 0.5559(3) 0.4767(2) 0.0445(4) Uani d . 1
C C1 1.00998(11) 0.3241(2) 0.4615(2) 0.0434(4) Uani d . 1
C C4 0.85428(12) 0.2474(3) 0.3629(2) 0.0526(5) Uani d . 1
H H4A 0.8016 0.3149 0.2881 0.079(7) Uiso calc R 1
H H4B 0.8623 0.1562 0.2896 0.081(8) Uiso calc R 1
O O1 0.89117(12) 0.1920(3) 0.6587(2) 0.0801(6) Uani d . 1
O O2 0.78876(11) 0.0375(3) 0.4604(2) 0.0822(6) Uani d . 1

loop_
_atom_site_aniso_label
_atom_site_aniso_U_11
_atom_site_aniso_U_22
_atom_site_aniso_U_33
_atom_site_aniso_U_12
_atom_site_aniso_U_13
_atom_site_aniso_U_23
F1 0.0789(9) 0.0405(6) 0.0758(8) -0.0012(5) 0.0366(7) -0.0078(5)
F2 0.0474(7) 0.0717(9) 0.0881(9) 0.0048(6) 0.0344(6) 0.0024(6)
N1 0.0436(8) 0.0423(8) 0.0544(9) -0.0032(6) 0.0259(7) 0.0006(6)
C2 0.0434(9) 0.0442(9) 0.0350(8) -0.0093(7) 0.0152(7) 0.0028(7)
C3 0.0408(9) 0.0485(10) 0.0439(9) 0.0005(7) 0.0201(7) 0.0051(7)
C1 0.0522(10) 0.0358(8) 0.0407(9) -0.0015(7) 0.0211(7) 0.0020(7)
C4 0.0510(10) 0.0558(11) 0.0422(9) -0.0168(8) 0.0152(8) 0.0021(8)
O1 0.1026(13) 0.0891(12) 0.0483(8) -0.0329(10) 0.0359(8) -0.0044(8)
O2 0.0764(11) 0.0825(12) 0.0880(12) -0.0413(9) 0.0396(9) -0.0029(9)

loop_
_atom_type_symbol
_atom_type_description
_atom_type_scat_dispersion_real
_atom_type_scat_dispersion_imag
_atom_type_scat_source
C C 0.0033 0.0016 'International Tables Vol C Tables 4.2.6.8 and 6.1.1.4'
H H 0.0000 0.0000 'International Tables Vol C Tables 4.2.6.8 and 6.1.1.4'
N N 0.0061 0.0033 'International Tables Vol C Tables 4.2.6.8 and 6.1.1.4'
O O 0.0106 0.0060 'International Tables Vol C Tables 4.2.6.8 and 6.1.1.4'
F F 0.0171 0.0103 'International Tables Vol C Tables 4.2.6.8 and 6.1.1.4'

loop_
_geom_angle_atom_site_label_1
_geom_angle_atom_site_label_2
_geom_angle_atom_site_label_3
_geom_angle_site_symmetry_1
_geom_angle_site_symmetry_3
_geom_angle
_geom_angle_publ_flag
O1 N1 O2 . . 123.6(2) yes
O1 N1 C4 . . 119.65(15) ?
O2 N1 C4 . . 116.72(16) ?
C1 C2 C3 . . 116.52(15) ?
C1 C2 C4 . . 121.76(17) ?
C3 C2 C4 . . 121.71(17) ?
F2 C3 C1 . 5_766 118.60(17) ?
F2 C3 C2 . . 119.8(2) yes
C1 C3 C2 5_766 . 121.60(16) ?
F1 C1 C3 . 5_766 118.58(16) ?
F1 C1 C2 . . 119.5(2) yes
C3 C1 C2 5_766 . 121.87(17) ?
N1 C4 C2 . . 112.30(14) ?
N1 C4 H4A . . 109.1 ?
C2 C4 H4A . . 109.1 ?
N1 C4 H4B . . 109.1 ?
C2 C4 H4B . . 109.1 ?
H4A C4 H4B . . 107.9 ?

loop_
_geom_bond_atom_site_label_1
_geom_bond_atom_site_label_2
_geom_bond_site_symmetry_2
_geom_bond_distance
_geom_bond_publ_flag
F1 C1 . 1.339(2) yes
F2 C3 . 1.337(2) yes
N1 O1 . 1.198(2) yes
N1 O2 . 1.200(2) yes
N1 C4 . 1.494(2) yes
C2 C1 . 1.376(2) yes
C2 C3 . 1.377(3) yes
C2 C4 . 1.495(2) yes
C3 C1 5_766 1.373(2) ?
C1 C3 5_766 1.373(2) ?
C4 H4A . 0.9700 ?
C4 H4B . 0.9700 ?

loop_
_geom_hbond_atom_site_label_D
_geom_hbond_atom_site_label_H
_geom_hbond_atom_site_label_A
_geom_hbond_site_symmetry_A
_geom_hbond_distance_DH
_geom_hbond_distance_HA
_geom_hbond_distance_DA
_geom_hbond_angle_DHA
C4 H4A F2 1_555 0.97 2.54 2.830(3) 97
C4 H4B F1 1_555 0.97 2.48 2.826(2) 101
C4 H4A O2 4_655 0.97 2.54 3.435(5) 153

loop_
_geom_torsion_atom_site_label_1
_geom_torsion_atom_site_label_2
_geom_torsion_atom_site_label_3
_geom_torsion_atom_site_label_4
_geom_torsion_site_symmetry_4
_geom_torsion
C1 C2 C3 F2 . -179.14(14)
C4 C2 C3 F2 . 1.9(2)
C1 C2 C3 C1 5_766 0.8(3)
C4 C2 C3 C1 5_766 -178.14(15)
C3 C2 C1 F1 . 178.57(15)
C4 C2 C1 F1 . -2.5(2)
C3 C2 C1 C3 5_766 -0.8(3)
C4 C2 C1 C3 5_766 178.13(15)
O1 N1 C4 C2 . 3.8(3)
O2 N1 C4 C2 . -175.40(18)
C1 C2 C4 N1 . 94.0(2)
C3 C2 C4 N1 . -87.1(2)
